data_4345728
loop_
_publ_author_name
'Batke, Sonja'
'Sietzen, Malte'
'Wadepohl, Hubert'
'Ballmann, Joachim'

_publ_section_title
;
 Synthesis of NPN-Coordinated Tantalum Alkyl Complexes and Their
 Hydrogenolysis: Isolation of a Terminal Tantalum Hydride Incorporating a
 Doubly Cyclometalated NPN Scaffold
;
_journal_name_full 'Inorganic Chemistry'
_journal_paper_doi 10.1021/acs.inorgchem.7b00277
_journal_year 2017
_chemical_formula_moiety 'C42 H50 N2 P3 Ta'
_chemical_formula_sum 'C42 H50 N2 P3 Ta'
_chemical_formula_weight 856.70
_chemical_properties_physical 'air-sensitive, moisture-sensitive'
_space_group_crystal_system monoclinic
_space_group_IT_number 14
_space_group_name_Hall '-P 2ybc'
_space_group_name_H-M_alt 'P 1 21/c 1'
_symmetry_cell_setting monoclinic
_symmetry_Int_Tables_number 14
_symmetry_space_group_name_Hall '-P 2ybc'
_symmetry_space_group_name_H-M 'P 1 21/c 1'
_atom_sites_solution_hydrogens mixed
_atom_sites_solution_primary iterative
_atom_sites_solution_secondary difmap
_audit_block_code ba_jb23
_audit_creation_date 2016-02-15
_audit_creation_method
;
Olex2 1.2
(compiled 2015.09.30 svn.r3233 for OlexSys, GUI svn.r5103)
;
_audit_update_record '15.02.2016 12:27:23 CET UTC+01:00  encif 1.38'
_cell_angle_alpha 90
_cell_angle_beta 102.6140(3)
_cell_angle_gamma 90
_cell_formula_units_Z 4
_cell_length_a 10.20187(4)
_cell_length_b 22.75735(6)
_cell_length_c 17.01422(5)
_cell_measurement_reflns_used 126604
_cell_measurement_temperature 120(1)
_cell_measurement_theta_max 70.6850
_cell_measurement_theta_min 4.4360
_cell_volume 3854.81(2)
_computing_cell_refinement 'CrysAlisPro 1.171.38.41p (Rigaku OD, 2015)'
_computing_data_collection 'CrysAlisPro 1.171.38.41p (Rigaku OD, 2015)'
_computing_data_reduction 'CrysAlisPro 1.171.38.41p (Rigaku OD, 2015)'
_computing_molecular_graphics 'Olex2 (Dolomanov et al., 2009)'
_computing_publication_material 'encif (Wadepohl, 2009-15); encifer 1.5 (CCDC, 2014)'
_computing_structure_refinement 'ShelXL (Sheldrick, 2015)'
_computing_structure_solution 'SUPERFLIP (Palatinus, 2007-2009)'
_diffrn_ambient_environment perfluoro
_diffrn_ambient_temperature 120(1)
_diffrn_detector 'CCD plate'
_diffrn_detector_area_resol_mean 7.9621
_diffrn_detector_type Eos
_diffrn_measured_fraction_theta_full 1.000
_diffrn_measured_fraction_theta_max 0.996
_diffrn_measurement_details
;
List of Runs (angles in degrees, time in seconds):

  # Type    Start    End  Width  t~exp~   \w     \q     \k     \f   Frames
--------------------------------------------------------------------------
  1  \w    -30.00  70.00   1.00    1.00    --    0.00  77.00 120.00  100
  2  \w    -21.00  69.00   1.00    1.00    --    0.00  57.00   0.00   90
  3  \w    -69.00  21.00   1.00    1.00    --    0.00 -57.00   0.00   90
  4  \w    -71.00 -13.00   1.00    1.00    --    0.00 147.00 148.00   58
  5  \w    -57.00  -2.00   1.00    1.00    --    0.00 125.00 -17.00   55
  6  \w    -25.00  11.00   1.00    1.00    --   22.00 109.00  61.55   36
  7  \w    -22.00   5.00   1.00    2.00    --   30.00 117.00  -1.12   27
  8  \w    -40.00 -13.00   1.00    2.00    --   30.00 145.00 -34.22   27
  9  \w     -9.00  18.00   1.00    2.00    --   34.00 102.00-173.39   27
 10  \w     -2.00  24.00   1.00    2.00    --   38.00  96.00 135.76   26
 11  \w      6.00  33.00   1.00    2.00    --   42.00  88.00 -70.92   27
 12  \w      6.00  33.00   1.00    2.00    --   42.00  88.00-178.27   27
 13  \w     12.00  38.00   1.00    2.00    --   46.00  84.00 -93.45   26
 14  \w     13.00  40.00   1.00    2.00    --   46.00  83.00 -49.96   27
 15  \w     13.00  40.00   1.00    2.00    --   46.00  83.00-149.51   27
 16  \w     12.00  38.00   1.00    2.00    --   46.00  84.00  83.11   26
 17  \w     12.00  38.00   1.00    2.00    --   46.00  84.00-125.84   26
 18  \w     18.00  46.00   1.00    2.00    --   50.00  81.00  38.94   28
 19  \w     18.00  46.00   1.00    2.00    --   50.00  80.00 -80.41   28
 20  \w     18.00  46.00   1.00    2.00    --   50.00  80.00-171.39   28
 21  \w     17.00  45.00   1.00    2.00    --   50.00  82.00  -0.01   28
 22  \w     18.00  46.00   1.00    2.00    --   50.00  80.00-134.85   28
 23  \w     17.00  45.00   1.00    2.00    --   50.00  82.00 107.16   28
 24  \w    -15.00  75.00   1.00    2.00    --   54.00 -57.00  90.00   90
 25  \w     25.00 124.00   1.00    2.00    --   54.00  75.00  -4.60   99
 26  \w     24.00 124.00   1.00    2.00    --   54.00  77.00-150.00  100
 27  \w     24.00 124.00   1.00    2.00    --   54.00  77.00 150.00  100
 28  \w    -16.00  84.00   1.00    2.00    --   54.00 -77.00 -90.00  100
 29  \w     24.00 124.00   1.00    2.00    --   54.00  77.00 120.00  100
 30  \w     23.00 111.00   1.00    2.00    --   54.00-125.00 -95.00   88
 31  \w     24.00 124.00   1.00    2.00    --   54.00  77.00-180.00  100
 32  \w     23.00  49.00   1.00    2.00    --   54.00  78.00 -73.81   26
 33  \w     23.00 111.00   1.00    2.00    --   54.00-125.00  90.00   88
 34  \w     28.00 128.00   1.00    2.00    --   58.00  77.00  31.50  100
 35  \w     28.00 128.00   1.00    2.00    --   58.00  77.00-107.56  100
 36  \w     28.00 119.00   1.00    2.00    --   58.00  77.00 168.05   91
 37  \w     28.00 128.00   1.00    2.00    --   58.00  77.00  69.51  100
 38  \w     35.00 125.00   1.00    2.00    --   58.00  64.00 144.61   90
 39  \w     39.00 130.00   1.00    2.00    --   62.00  65.00-160.83   91
 40  \w     32.00 132.00   1.00    2.00    --   62.00  77.00-135.36  100
 41  \w     33.00 132.00   1.00    2.00    --   62.00  75.00  43.38   99
 42  \w     40.00 135.00   1.00    2.00    --   66.00  70.00-153.02   95
 43  \w     45.00 134.00   1.00    2.00    --   66.00  60.00 -85.45   89
 44  \w     37.00 136.00   1.00    2.00    --   66.00  75.00 142.32   99
 45  \w     45.00 136.00   1.00    2.00    --   66.00  52.00  37.35   91
 46  \w     45.00 135.00   1.00    2.00    --   66.00  58.00-164.40   90
 47  \w     43.00 134.00   1.00    2.00    --   66.00  66.00  77.67   91
 48  \w     47.00 137.00   1.00    2.00    --   70.00  64.00 -86.47   90
 49  \w     43.00 139.00   1.00    2.00    --   70.00  71.00  25.72   96
 50  \w     41.00 140.00   1.00    2.00    --   70.00  75.00 -42.51   99
 51  \w     48.00 138.00   1.00    2.00    --   70.00  63.00 -56.15   90
 52  \w     47.00 138.00   1.00    2.00    --   70.00  65.00 -51.54   91
 53  \w     47.00 137.00   1.00    2.00    --   70.00  64.00 117.78   90
 54  \w     48.00 138.00   1.00    2.00    --   70.00  62.00  85.43   90
 55  \w     50.00 146.00   1.00    2.00    --   74.00  43.00 -80.25   96
 56  \w     53.00 143.00   1.00    2.00    --   74.00  57.00 141.29   90
 57  \w     48.00 143.00   1.00    2.00    --   74.00  70.00 131.88   95
 58  \w     52.00 142.00   1.00    2.00    --   74.00  62.00 105.81   90
 59  \w     57.00 147.00   1.00    2.00    --   78.00  58.00 152.62   90
 60  \w     54.00 146.00   1.00    2.00    --   78.00  67.00 -46.78   92
 61  \w     50.00 148.00   1.00    2.00    --   78.00  74.00-171.27   98
 62  \w     49.00 148.00   1.00    2.00    --   78.00  75.00 124.89   99
 63  \w     51.00 147.00   1.00    2.00    --   78.00  71.00 -84.11   96
 64  \w     53.00 152.00   1.00    4.00    --   82.00  75.00  28.62   99
 65  \w     53.00 152.00   1.00    4.00    --   82.00  75.00 -31.17   99
 66  \w     53.00 152.00   1.00    4.00    --   82.00  75.00 -92.29   99
 67  \w     60.00 152.00   1.00    4.00    --   82.00  49.00 -20.73   92
 68  \w     55.00 151.00   1.00    4.00    --   82.00  72.00-142.73   96
 69  \w     53.00 152.00   1.00    4.00    --   82.00  76.00 157.29   99
 70  \w     65.00 155.00   1.00    4.00    --   86.00  58.00-173.61   90
 71  \w     57.00 156.00   1.00    4.00    --   86.00  76.00 111.43   99
 72  \w     57.00 156.00   1.00    4.00    --   86.00  76.00  69.70   99
 73  \w     62.00 154.00   1.00    4.00    --   86.00  67.00  -0.37   92
 74  \w     68.00 158.00   1.00    4.00    --   90.00  62.00  69.75   90
 75  \w     67.00 158.00   1.00    4.00    --   90.00  66.00  37.60   91
 76  \w     63.00 159.00   1.00    4.00    --   90.00  71.00-166.83   96
 77  \w     71.00 167.00   1.00    4.00    --   98.00  72.00-143.94   96
 78  \w     71.00 167.00   1.00    4.00    --   98.00  72.00-150.73   96
 79  \w     73.00 172.00   1.00    4.00    --  102.00  75.00-159.83   99
 80  \w     79.00 170.00   1.00    4.00    --  102.00  66.00 171.85   91
 81  \w     77.00 170.00   1.00    4.00    --  102.00  69.00 -99.09   93
 82  \w     86.00 176.00   1.00    4.00    --  108.00  63.00 -24.70   90
 83  \w     82.00 178.00   1.00    4.00    --  108.00  38.00  30.00   96
 84  \w     85.00 175.00   1.00    4.00    --  108.00  64.00 -90.00   90
 85  \w     78.00 178.00   1.00    4.00    --  108.00  77.00-180.00  100
 86  \w     82.00 178.00   1.00    4.00    --  108.00  38.00 -90.00   96
 87  \w     85.00 175.00   1.00    4.00    --  108.00  64.00 -60.00   90
 88  \w     85.00 175.00   1.00    4.00    --  108.00  64.00   0.00   90
 89  \w     85.00 175.00   1.00    4.00    --  108.00  64.00 -30.00   90
 90  \w     80.00 178.00   1.00    4.00    --  108.00  74.00 -79.68   98
 91  \w     85.00 175.00   1.00    4.00    --  108.00  64.00  60.00   90
 92  \w     85.00 175.00   1.00    4.00    --  108.00  64.00  30.00   90
 93  \w     85.00 175.00   1.00    4.00    --  108.00  64.00  90.00   90
 94  \w     78.00 178.00   1.00    4.00    --  108.00  77.00-120.00  100
 95  \w     41.00 131.00   1.00    4.00    --  108.00 -64.00-180.00   90
 96  \w     85.00 175.00   1.00    4.00    --  108.00  64.00-180.00   90
 97  \w     78.00 178.00   1.00    4.00    --  108.00  77.00 150.00  100
 98  \w     78.00 178.00   1.00    4.00    --  108.00  77.00 -90.00  100
 99  \w     36.00 116.00   1.00    4.00    --  108.00-111.00-180.00   80
100  \w     78.00 178.00   1.00    4.00    --  108.00  77.00 120.00  100
101  \w     78.00 178.00   1.00    4.00    --  108.00  77.00-150.00  100
102  \w     78.00 178.00   1.00    4.00    --  108.00  77.00 -30.00  100
103  \w     85.00 175.00   1.00    4.00    --  108.00  64.00-120.00   90
104  \w     78.00 178.00   1.00    4.00    --  108.00  77.00 -60.00  100
105  \w     78.00 178.00   1.00    4.00    --  108.00  77.00  90.00  100
106  \w     85.00 175.00   1.00    4.00    --  108.00  64.00 150.00   90
107  \w     78.00 178.00   1.00    4.00    --  108.00  77.00  30.00  100
108  \w     36.00 116.00   1.00    4.00    --  108.00-111.00 -60.00   80
109  \w     36.00 116.00   1.00    4.00    --  108.00-111.00 120.00   80
110  \w     78.00 178.00   1.00    4.00    --  108.00  77.00   0.00  100
111  \w     78.00 178.00   1.00    4.00    --  108.00  77.00  60.00  100
112  \w     85.00 175.00   1.00    4.00    --  108.00  64.00 120.00   90
113  \w     38.00 138.00   1.00    4.00    --  108.00 -77.00   0.00  100
114  \w     38.00 138.00   1.00    4.00    --  108.00 -77.00 150.00  100
115  \w     36.00 116.00   1.00    4.00    --  108.00-111.00   0.00   80
116  \f      0.00 120.00   1.00    1.00   0.00   0.00 -40.00    --   120
117  \f    120.00 240.00   1.00    1.00   0.00   0.00  40.00    --   120
118  \f      0.00 120.00   1.00    1.00   0.00   0.00 -60.00    --   120
119  \f      0.00 120.00   1.00    1.00   0.00   0.00  60.00    --   120
120  \f    120.00 240.00   1.00    1.00   0.00   0.00 -40.00    --   120
121  \f    120.00 240.00   1.00    1.00   0.00   0.00  60.00    --   120
122  \f      0.00 120.00   1.00    1.00   0.00   0.00  40.00    --   120
123  \f    120.00 240.00   1.00    1.00   0.00   0.00 -60.00    --   120
124  \f    120.00 240.00   1.00    2.00  54.00  54.00  40.00    --   120
125  \w     24.00 124.00   1.00    2.00    --   54.00  77.00 -60.00  100
126  \w     24.00 124.00   1.00    2.00    --   54.00  77.00 -90.00  100
127  \f    120.00 240.00   1.00    2.00  54.00  54.00 -40.00    --   120
128  \w     24.00 124.00   1.00    2.00    --   54.00  77.00  30.00  100
129  \f    120.00 240.00   1.00    2.00  54.00  54.00 -60.00    --   120
130  \f      0.00 120.00   1.00    2.00  54.00  54.00  60.00    --   120
131  \f      0.00 120.00   1.00    2.00  54.00  54.00 -60.00    --   120
132  \w    -16.00  84.00   1.00    2.00    --   54.00 -77.00  30.00  100
133  \f    240.00 360.00   1.00    2.00  54.00  54.00  60.00    --   120
134  \f      0.00 120.00   1.00    2.00  54.00  54.00  40.00    --   120
135  \w     24.00 124.00   1.00    2.00    --   54.00  77.00-180.00  100
136  \w    -16.00  84.00   1.00    2.00    --   54.00 -77.00 150.00  100
137  \w     24.00 124.00   1.00    2.00    --   54.00  77.00-120.00  100
138  \f    240.00 360.00   1.00    2.00  54.00  54.00 -60.00    --   120
139  \f    240.00 360.00   1.00    2.00  54.00  54.00  40.00    --   120
140  \w     24.00 124.00   1.00    2.00    --   54.00  77.00 -30.00  100
141  \w     24.00 124.00   1.00    2.00    --   54.00  77.00   0.00  100
142  \f      0.00 120.00   1.00    2.00  54.00  54.00 -40.00    --   120
143  \w     24.00 124.00   1.00    2.00    --   54.00  77.00  60.00  100
144  \w     24.00 124.00   1.00    2.00    --   54.00  77.00  90.00  100
145  \w     24.00 124.00   1.00    2.00    --   54.00  77.00 120.00  100
146  \w    -16.00  84.00   1.00    2.00    --   54.00 -77.00-120.00  100
147  \w    -16.00  84.00   1.00    2.00    --   54.00 -77.00-150.00  100
148  \f    240.00 360.00   1.00    2.00  54.00  54.00 -40.00    --   120
149  \w    -16.00  84.00   1.00    2.00    --   54.00 -77.00-180.00  100
150  \w    -16.00  84.00   1.00    2.00    --   54.00 -77.00 -90.00  100
151  \w    -16.00  84.00   1.00    2.00    --   54.00 -77.00 -60.00  100
152  \w    -16.00  84.00   1.00    2.00    --   54.00 -77.00 -30.00  100
153  \w    -16.00  84.00   1.00    2.00    --   54.00 -77.00   0.00  100
154  \w     24.00 124.00   1.00    2.00    --   54.00  77.00 150.00  100
155  \w    -16.00  84.00   1.00    2.00    --   54.00 -77.00  60.00  100
156  \w    -16.00  84.00   1.00    2.00    --   54.00 -77.00  90.00  100
157  \w    -16.00  84.00   1.00    2.00    --   54.00 -77.00 120.00  100
158  \f    120.00 240.00   1.00    2.00  54.00  54.00  60.00    --   120
159  \w     24.00 124.00   1.00    2.00    --   54.00  77.00-150.00  100
160  \w     28.00 124.00   1.00    2.00    --   58.00  77.00 168.05   96
161  \w     28.00 128.00   1.00    2.00    --   58.00  77.00-107.56  100
;
_diffrn_measurement_device 'four-circle diffractometer'
_diffrn_measurement_device_type 'Agilent SuperNova, Dual, Cu at zero, Eos'
_diffrn_measurement_method '\w and \f scans'
_diffrn_measurement_specimen_support 'polyimid foil'
_diffrn_orient_matrix_type 'CrysAlisPro convention (1999,Acta A55,543-557)'
_diffrn_orient_matrix_UB_11 0.0883719000
_diffrn_orient_matrix_UB_12 0.0375504000
_diffrn_orient_matrix_UB_13 0.0664350000
_diffrn_orient_matrix_UB_21 0.0483229000
_diffrn_orient_matrix_UB_22 -0.0561108000
_diffrn_orient_matrix_UB_23 0.0483030000
_diffrn_orient_matrix_UB_31 0.1174204000
_diffrn_orient_matrix_UB_32 -0.0050985000
_diffrn_orient_matrix_UB_33 -0.0431720000
_diffrn_radiation_monochromator mirror
_diffrn_radiation_probe x-ray
_diffrn_radiation_type 'Cu K\a'
_diffrn_radiation_wavelength 1.54184
_diffrn_reflns_av_R_equivalents 0.0363
_diffrn_reflns_av_unetI/netI 0.0095
_diffrn_reflns_Laue_measured_fraction_full 1.000
_diffrn_reflns_Laue_measured_fraction_max 0.996
_diffrn_reflns_limit_h_max 12
_diffrn_reflns_limit_h_min -12
_diffrn_reflns_limit_k_max 27
_diffrn_reflns_limit_k_min -27
_diffrn_reflns_limit_l_max 20
_diffrn_reflns_limit_l_min -20
_diffrn_reflns_number 239678
_diffrn_reflns_point_group_measured_fraction_full 1.000
_diffrn_reflns_point_group_measured_fraction_max 0.996
_diffrn_reflns_theta_full 67.684
_diffrn_reflns_theta_max 70.886
_diffrn_reflns_theta_min 3.295
_diffrn_source 'microfocus X-Ray tube'
_diffrn_source_type 'Agilent SuperNova (Cu) X-ray Source'
_exptl_absorpt_coefficient_mu 6.672
_exptl_absorpt_correction_T_max 0.754
_exptl_absorpt_correction_T_min 0.566
_exptl_absorpt_correction_type gaussian
_exptl_absorpt_process_details
;
CrysAlisPro 1.171.38.41p (Rigaku Oxford Diffraction, 2015)
Numerical absorption correction based on gaussian integration over
            a multifaceted crystal model
Empirical absorption correction using spherical harmonics,
 implemented in SCALE3 ABSPACK scaling algorithm.
;
_exptl_crystal_colour yellow
_exptl_crystal_colour_primary yellow
_exptl_crystal_density_diffrn 1.473
_exptl_crystal_description irregular
_exptl_crystal_F_000 1736
_exptl_crystal_size_max 0.123
_exptl_crystal_size_mid 0.111
_exptl_crystal_size_min 0.060
_refine_diff_density_max 0.309
_refine_diff_density_min -0.607
_refine_diff_density_rms 0.051
_refine_ls_extinction_method none
_refine_ls_goodness_of_fit_ref 1.052
_refine_ls_hydrogen_treatment mixed
_refine_ls_matrix_type full
_refine_ls_number_parameters 451
_refine_ls_number_reflns 7412
_refine_ls_number_restraints 0
_refine_ls_restrained_S_all 1.052
_refine_ls_R_factor_all 0.0183
_refine_ls_R_factor_gt 0.0165
_refine_ls_shift/su_max 0.005
_refine_ls_shift/su_mean 0.000
_refine_ls_structure_factor_coef Fsqd
_refine_ls_weighting_details 'w=1/[\s^2^(Fo^2^)+(0.0166P)^2^+3.1923P] where P=(Fo^2^+2Fc^2^)/3'
_refine_ls_weighting_scheme calc
_refine_ls_wR_factor_gt 0.0397
_refine_ls_wR_factor_ref 0.0406
_reflns_Friedel_coverage 0.000
_reflns_number_gt 6931
_reflns_number_total 7412
_reflns_threshold_expression 'I > 2\s(I)'
_cod_data_source_file ic7b00277_si_002.cif
_cod_data_source_block ba_jb23
_cod_original_sg_symbol_H-M 'P 21/c'
_cod_database_code 4345728
_audit_block_refno 2651
_audit_block_usercomment 'jb291, irregular, yellow'
_chemical_oxdiff_formula 'C42 H48 N2 P3 Ta'
_chemical_oxdiff_usercomment 'jb291, irregular, yellow'
_shelx_space_group_comment
;
The symmetry employed for this shelxl refinement is uniquely defined
by the following loop, which should always be used as a source of
symmetry information in preference to the above space-group names.
They are only intended as comments.
;
_shelx_estimated_absorpt_t_max 0.555
_shelx_estimated_absorpt_t_min 0.555
_reflns_odcompleteness_completeness 99.97
_reflns_odcompleteness_iscentric 1
_reflns_odcompleteness_theta 66.97
_shelxl_version_number 2014/7
_olex2_refinement_description
;
1. Fixed Uiso
 At 1.2 times of:
  All C(H) groups, All C(H,H) groups
 At 1.5 times of:
  All C(H,H,H) groups
2.a Secondary CH2 refined with riding coordinates:
 C37(H37A,H37B), C38(H38A,H38B)
2.b Aromatic/amide H refined with riding coordinates:
 C3(H3), C4(H4), C5(H5), C6(H6), C9(H9), C11(H11), C13(H13), C18(H18),
 C19(H19), C20(H20), C21(H21), C24(H24), C26(H26), C28(H28), C32(H32), C33(H33),
  C34(H34), C35(H35), C36(H36)
2.c Idealised Me refined as rotating group:
 C14(H14A,H14B,H14C), C15(H15A,H15B,H15C), C29(H29A,H29B,H29C), C30(H30A,H30B,
 H30C), C39(H39A,H39B,H39C), C40(H40A,H40B,H40C), C41(H41A,H41B,H41C), C42(H42A,
 H42B,H42C)
;
_olex2_submission_special_instructions 'No special instructions were received'
_oxdiff_exptl_absorpt_empirical_details
;
Empirical correction (ABSPACK) includes:
- Absorption correction using spherical harmonics
- Frame scaling
- Detector area scaling
;
_oxdiff_exptl_absorpt_empirical_full_max 1.348
_oxdiff_exptl_absorpt_empirical_full_min 0.783
_cell_oxdiff_length_a 10.20481(10)
_cell_oxdiff_length_b 22.75287(17)
_cell_oxdiff_length_c 17.01294(14)
_cell_oxdiff_angle_alpha 90.0314(6)
_cell_oxdiff_angle_beta 102.6178(8)
_cell_oxdiff_angle_gamma 90.0374(7)
_cell_oxdiff_volume 3854.81(6)
_cell_oxdiff_measurement_reflns_used 126604

loop_
_symmetry_equiv_pos_as_xyz
'x, y, z'
'-x, y+1/2, -z+1/2'
'-x, -y, -z'
'x, -y-1/2, z-1/2'

loop_
_atom_site_label
_atom_site_type_symbol
_atom_site_fract_x
_atom_site_fract_y
_atom_site_fract_z
_atom_site_U_iso_or_equiv
_atom_site_adp_type
_atom_site_occupancy
_atom_site_site_symmetry_order
_atom_site_calc_flag
_atom_site_refinement_flags_posn
Ta Ta 0.48540(2) 0.74974(2) 0.10221(2) 0.01612(3) Uani 1 1 d .
H H 0.592(2) 0.7690(10) 0.1963(13) 0.034(6) Uiso 1 1 d .
P1 P 0.65442(4) 0.82020(2) 0.06626(2) 0.01742(9) Uani 1 1 d .
P2 P 0.26974(5) 0.68758(2) 0.05096(3) 0.02199(9) Uani 1 1 d .
P3 P 0.43845(5) 0.69219(2) 0.22437(3) 0.02085(9) Uani 1 1 d .
N1 N 0.37857(14) 0.82276(6) 0.11559(8) 0.0192(3) Uani 1 1 d .
N2 N 0.61421(15) 0.68499(6) 0.08805(8) 0.0205(3) Uani 1 1 d .
C1 C 0.55587(18) 0.87805(7) 0.00729(10) 0.0197(3) Uani 1 1 d .
C2 C 0.41693(18) 0.86739(7) -0.01076(10) 0.0197(3) Uani 1 1 d .
C3 C 0.33637(19) 0.90523(8) -0.06617(10) 0.0241(4) Uani 1 1 d .
H3 H 0.2422 0.8988 -0.0807 0.029 Uiso 1 1 calc R
C4 C 0.3914(2) 0.95184(8) -0.10015(10) 0.0273(4) Uani 1 1 d .
H4 H 0.3348 0.9762 -0.1385 0.033 Uiso 1 1 calc R
C5 C 0.5281(2) 0.96341(8) -0.07898(11) 0.0267(4) Uani 1 1 d .
H5 H 0.5648 0.9963 -0.1011 0.032 Uiso 1 1 calc R
C6 C 0.61059(19) 0.92616(7) -0.02488(10) 0.0230(4) Uani 1 1 d .
H6 H 0.7044 0.9335 -0.0098 0.028 Uiso 1 1 calc R
C7 C 0.35708(18) 0.81873(7) 0.02878(10) 0.0204(4) Uani 1 1 d .
H7 H 0.267(2) 0.8111(9) 0.0032(12) 0.025 Uiso 1 1 d R
C8 C 0.34547(18) 0.87235(7) 0.15488(11) 0.0212(4) Uani 1 1 d .
C9 C 0.24097(19) 0.90990(8) 0.11816(12) 0.0273(4) Uani 1 1 d .
H9 H 0.1912 0.9012 0.0654 0.033 Uiso 1 1 calc R
C10 C 0.2090(2) 0.95952(9) 0.15753(13) 0.0341(5) Uani 1 1 d .
C11 C 0.2830(2) 0.97279(8) 0.23399(13) 0.0344(5) Uani 1 1 d .
H11 H 0.2619 1.0070 0.2607 0.041 Uiso 1 1 calc R
C12 C 0.3872(2) 0.93673(8) 0.27190(12) 0.0298(4) Uani 1 1 d .
C13 C 0.41717(19) 0.88618(8) 0.23268(11) 0.0246(4) Uani 1 1 d .
H13 H 0.4870 0.8608 0.2591 0.030 Uiso 1 1 calc R
C14 C 0.0938(3) 0.99825(12) 0.11713(16) 0.0560(7) Uani 1 1 d .
H14A H 0.0562 0.9834 0.0628 0.084 Uiso 1 1 calc GR
H14B H 0.1262 1.0385 0.1137 0.084 Uiso 1 1 calc GR
H14C H 0.0241 0.9980 0.1487 0.084 Uiso 1 1 calc GR
C15 C 0.4709(3) 0.95278(10) 0.35367(13) 0.0433(6) Uani 1 1 d .
H15A H 0.4362 0.9891 0.3725 0.065 Uiso 1 1 calc GR
H15B H 0.5644 0.9587 0.3498 0.065 Uiso 1 1 calc GR
H15C H 0.4664 0.9210 0.3918 0.065 Uiso 1 1 calc GR
C16 C 0.73464(18) 0.78199(8) -0.00457(10) 0.0216(4) Uani 1 1 d .
C17 C 0.67030(18) 0.72875(8) -0.03245(10) 0.0222(4) Uani 1 1 d .
C18 C 0.7147(2) 0.69943(8) -0.09426(11) 0.0288(4) Uani 1 1 d .
H18 H 0.6712 0.6642 -0.1156 0.035 Uiso 1 1 calc R
C19 C 0.8203(2) 0.72059(9) -0.12495(11) 0.0332(5) Uani 1 1 d .
H19 H 0.8483 0.7000 -0.1670 0.040 Uiso 1 1 calc R
C20 C 0.8854(2) 0.77187(10) -0.09445(12) 0.0320(4) Uani 1 1 d .
H20 H 0.9599 0.7857 -0.1143 0.038 Uiso 1 1 calc R
C21 C 0.84168(19) 0.80308(8) -0.03479(11) 0.0262(4) Uani 1 1 d .
H21 H 0.8848 0.8387 -0.0147 0.031 Uiso 1 1 calc R
C22 C 0.56377(18) 0.70404(7) 0.00528(10) 0.0211(4) Uani 1 1 d .
H22 H 0.511(2) 0.6763(9) -0.0292(12) 0.025 Uiso 1 1 d R
C23 C 0.72103(18) 0.64610(7) 0.10941(10) 0.0212(4) Uani 1 1 d .
C24 C 0.81842(18) 0.65452(8) 0.18026(10) 0.0216(4) Uani 1 1 d .
H24 H 0.8131 0.6879 0.2130 0.026 Uiso 1 1 calc R
C25 C 0.92319(18) 0.61455(8) 0.20338(11) 0.0241(4) Uani 1 1 d .
C26 C 0.93129(19) 0.56616(8) 0.15486(12) 0.0277(4) Uani 1 1 d .
H26 H 1.0030 0.5390 0.1703 0.033 Uiso 1 1 calc R
C27 C 0.8361(2) 0.55691(8) 0.08409(12) 0.0295(4) Uani 1 1 d .
C28 C 0.7326(2) 0.59728(8) 0.06149(11) 0.0265(4) Uani 1 1 d .
H28 H 0.6683 0.5916 0.0125 0.032 Uiso 1 1 calc R
C29 C 1.02474(19) 0.62336(9) 0.28158(12) 0.0319(4) Uani 1 1 d .
H29A H 1.0648 0.6625 0.2821 0.048 Uiso 1 1 calc GR
H29B H 1.0952 0.5935 0.2866 0.048 Uiso 1 1 calc GR
H29C H 0.9800 0.6198 0.3268 0.048 Uiso 1 1 calc GR
C30 C 0.8386(3) 0.50255(9) 0.03323(15) 0.0451(6) Uani 1 1 d .
H30A H 0.9262 0.4832 0.0495 0.068 Uiso 1 1 calc GR
H30B H 0.8235 0.5138 -0.0237 0.068 Uiso 1 1 calc GR
H30C H 0.7678 0.4755 0.0409 0.068 Uiso 1 1 calc GR
C31 C 0.78440(17) 0.85617(7) 0.14099(10) 0.0202(3) Uani 1 1 d .
C32 C 0.91498(18) 0.83466(8) 0.16243(11) 0.0254(4) Uani 1 1 d .
H32 H 0.9409 0.8022 0.1342 0.031 Uiso 1 1 calc R
C33 C 1.00773(19) 0.86048(9) 0.22498(12) 0.0299(4) Uani 1 1 d .
H33 H 1.0971 0.8459 0.2388 0.036 Uiso 1 1 calc R
C34 C 0.9706(2) 0.90720(9) 0.26706(12) 0.0307(4) Uani 1 1 d .
H34 H 1.0345 0.9250 0.3094 0.037 Uiso 1 1 calc R
C35 C 0.8399(2) 0.92799(8) 0.24733(12) 0.0300(4) Uani 1 1 d .
H35 H 0.8137 0.9596 0.2770 0.036 Uiso 1 1 calc R
C36 C 0.74706(19) 0.90292(8) 0.18438(11) 0.0240(4) Uani 1 1 d .
H36 H 0.6578 0.9177 0.1708 0.029 Uiso 1 1 calc R
C37 C 0.2900(2) 0.61752(8) 0.10497(11) 0.0278(4) Uani 1 1 d .
H37A H 0.2072 0.5937 0.0889 0.033 Uiso 1 1 calc R
H37B H 0.3655 0.5951 0.0917 0.033 Uiso 1 1 calc R
C38 C 0.3182(2) 0.63028(9) 0.19571(12) 0.0312(4) Uani 1 1 d .
H38A H 0.3556 0.5946 0.2257 0.037 Uiso 1 1 calc R
H38B H 0.2328 0.6400 0.2113 0.037 Uiso 1 1 calc R
C39 C 0.1201(2) 0.71854(9) 0.07685(12) 0.0329(4) Uani 1 1 d .
H39A H 0.1381 0.7267 0.1348 0.049 Uiso 1 1 calc GR
H39B H 0.0458 0.6905 0.0628 0.049 Uiso 1 1 calc GR
H39C H 0.0957 0.7551 0.0469 0.049 Uiso 1 1 calc GR
C40 C 0.2113(2) 0.66857(9) -0.05479(11) 0.0316(4) Uani 1 1 d .
H40A H 0.1988 0.7045 -0.0873 0.047 Uiso 1 1 calc GR
H40B H 0.1257 0.6475 -0.0622 0.047 Uiso 1 1 calc GR
H40C H 0.2780 0.6435 -0.0719 0.047 Uiso 1 1 calc GR
C41 C 0.3682(2) 0.73420(9) 0.29624(12) 0.0304(4) Uani 1 1 d .
H41A H 0.4339 0.7634 0.3226 0.046 Uiso 1 1 calc GR
H41B H 0.3463 0.7076 0.3369 0.046 Uiso 1 1 calc GR
H41C H 0.2864 0.7542 0.2680 0.046 Uiso 1 1 calc GR
C42 C 0.58019(19) 0.65580(9) 0.28815(11) 0.0282(4) Uani 1 1 d .
H42A H 0.6178 0.6270 0.2564 0.042 Uiso 1 1 calc GR
H42B H 0.5506 0.6357 0.3322 0.042 Uiso 1 1 calc GR
H42C H 0.6489 0.6850 0.3105 0.042 Uiso 1 1 calc GR

loop_
_atom_site_aniso_label
_atom_site_aniso_U_11
_atom_site_aniso_U_22
_atom_site_aniso_U_33
_atom_site_aniso_U_23
_atom_site_aniso_U_13
_atom_site_aniso_U_12
Ta 0.01802(5) 0.01595(5) 0.01319(5) 0.00030(3) 0.00081(3) 0.00196(3)
P1 0.0185(2) 0.0185(2) 0.01459(19) 0.00056(15) 0.00207(16) 0.00266(16)
P2 0.0219(2) 0.0223(2) 0.0193(2) -0.00218(17) -0.00083(17) 0.00020(17)
P3 0.0235(2) 0.0224(2) 0.0159(2) 0.00135(16) 0.00258(17) -0.00187(17)
N1 0.0192(7) 0.0200(7) 0.0178(7) 0.0001(5) 0.0030(6) 0.0022(6)
N2 0.0256(8) 0.0185(7) 0.0160(7) 0.0017(5) 0.0015(6) 0.0046(6)
C1 0.0260(9) 0.0196(8) 0.0126(7) -0.0010(6) 0.0023(7) 0.0048(7)
C2 0.0266(9) 0.0188(8) 0.0127(8) -0.0030(6) 0.0018(7) 0.0052(7)
C3 0.0285(10) 0.0219(9) 0.0188(8) -0.0019(7) -0.0013(7) 0.0064(7)
C4 0.0405(11) 0.0221(9) 0.0167(8) 0.0013(7) 0.0003(8) 0.0106(8)
C5 0.0444(12) 0.0181(8) 0.0184(8) -0.0002(7) 0.0087(8) 0.0029(8)
C6 0.0307(10) 0.0208(8) 0.0179(8) -0.0024(7) 0.0064(7) 0.0014(7)
C7 0.0192(9) 0.0218(8) 0.0177(8) -0.0002(6) -0.0015(7) 0.0043(7)
C8 0.0214(9) 0.0199(8) 0.0242(9) 0.0008(7) 0.0096(7) 0.0007(7)
C9 0.0279(10) 0.0291(10) 0.0272(9) 0.0029(8) 0.0112(8) 0.0066(8)
C10 0.0402(12) 0.0292(10) 0.0390(11) 0.0073(9) 0.0221(9) 0.0135(9)
C11 0.0489(13) 0.0232(9) 0.0382(11) -0.0029(8) 0.0251(10) 0.0047(9)
C12 0.0381(11) 0.0252(9) 0.0302(10) -0.0041(8) 0.0167(9) -0.0044(8)
C13 0.0269(10) 0.0225(9) 0.0258(9) -0.0017(7) 0.0087(8) 0.0003(7)
C14 0.0693(18) 0.0523(15) 0.0505(15) 0.0088(12) 0.0218(13) 0.0394(14)
C15 0.0584(15) 0.0373(12) 0.0356(12) -0.0149(9) 0.0131(11) -0.0045(10)
C16 0.0238(9) 0.0254(9) 0.0150(8) 0.0037(7) 0.0026(7) 0.0082(7)
C17 0.0253(9) 0.0244(9) 0.0155(8) 0.0034(7) 0.0011(7) 0.0095(7)
C18 0.0379(11) 0.0290(10) 0.0185(9) -0.0002(7) 0.0037(8) 0.0119(8)
C19 0.0409(12) 0.0402(11) 0.0205(9) 0.0034(8) 0.0114(8) 0.0186(9)
C20 0.0309(11) 0.0427(11) 0.0253(10) 0.0101(9) 0.0127(8) 0.0130(9)
C21 0.0248(9) 0.0318(10) 0.0219(9) 0.0056(7) 0.0048(7) 0.0059(8)
C22 0.0267(9) 0.0195(8) 0.0151(8) -0.0020(6) -0.0002(7) 0.0051(7)
C23 0.0233(9) 0.0194(8) 0.0215(8) 0.0052(7) 0.0058(7) 0.0022(7)
C24 0.0223(9) 0.0213(8) 0.0219(9) 0.0036(7) 0.0060(7) 0.0001(7)
C25 0.0201(9) 0.0271(9) 0.0256(9) 0.0092(7) 0.0061(7) 0.0006(7)
C26 0.0250(10) 0.0236(9) 0.0356(10) 0.0100(8) 0.0089(8) 0.0073(7)
C27 0.0350(11) 0.0204(9) 0.0342(10) 0.0018(8) 0.0100(9) 0.0056(8)
C28 0.0305(10) 0.0233(9) 0.0239(9) 0.0004(7) 0.0021(8) 0.0049(8)
C29 0.0233(10) 0.0391(11) 0.0317(10) 0.0068(8) 0.0024(8) 0.0041(8)
C30 0.0503(14) 0.0298(11) 0.0536(14) -0.0081(10) 0.0081(11) 0.0133(10)
C31 0.0201(9) 0.0221(8) 0.0181(8) 0.0040(6) 0.0036(7) -0.0020(7)
C32 0.0226(9) 0.0300(9) 0.0241(9) 0.0028(7) 0.0059(7) 0.0029(7)
C33 0.0193(9) 0.0386(11) 0.0298(10) 0.0085(8) 0.0009(8) -0.0004(8)
C34 0.0290(10) 0.0306(10) 0.0274(10) 0.0020(8) -0.0048(8) -0.0101(8)
C35 0.0348(11) 0.0235(9) 0.0290(10) -0.0033(8) 0.0009(8) -0.0037(8)
C36 0.0229(9) 0.0223(9) 0.0250(9) 0.0012(7) 0.0013(7) -0.0002(7)
C37 0.0302(10) 0.0230(9) 0.0276(10) -0.0014(7) 0.0005(8) -0.0066(8)
C38 0.0344(11) 0.0316(10) 0.0262(10) 0.0035(8) 0.0037(8) -0.0095(8)
C39 0.0233(10) 0.0396(11) 0.0341(11) -0.0018(9) 0.0025(8) 0.0035(8)
C40 0.0328(11) 0.0356(10) 0.0219(9) -0.0041(8) -0.0039(8) -0.0021(8)
C41 0.0357(11) 0.0333(10) 0.0236(9) -0.0013(8) 0.0098(8) -0.0002(9)
C42 0.0284(10) 0.0319(10) 0.0232(9) 0.0095(8) 0.0030(8) -0.0011(8)

loop_
_atom_type_symbol
_atom_type_description
_atom_type_scat_dispersion_real
_atom_type_scat_dispersion_imag
_atom_type_scat_source
C C 0.0181 0.0091 'International Tables Vol C Tables 4.2.6.8 and 6.1.1.4'
H H 0.0000 0.0000 'International Tables Vol C Tables 4.2.6.8 and 6.1.1.4'
N N 0.0311 0.0180 'International Tables Vol C Tables 4.2.6.8 and 6.1.1.4'
P P 0.2955 0.4335 'International Tables Vol C Tables 4.2.6.8 and 6.1.1.4'
Ta Ta -5.7959 5.2718 'International Tables Vol C Tables 4.2.6.8 and 6.1.1.4'

loop_
_exptl_crystal_face_index_h
_exptl_crystal_face_index_k
_exptl_crystal_face_index_l
_exptl_crystal_face_perp_dist
-6 5 1 0.0410
6 0 3 0.0200
6 6 -2 0.0277
0 -1 11 0.0338
-6 0 -1 0.0329
-2 -11 7 0.0523
2 11 -7 0.0523
4 -12 0 0.0586
-4 12 0 0.0586
-2 -7 -8 0.0431
6 -2 -6 0.0481
-1 14 3 0.0470
-6 -8 4 0.0496
2 7 8 0.0390
-3 -7 -7 0.0400

loop_
_geom_angle_atom_site_label_1
_geom_angle_atom_site_label_2
_geom_angle_atom_site_label_3
_geom_angle
P1 Ta H 75.3(7)
P1 Ta P2 146.761(14)
P1 Ta P3 140.497(14)
P2 Ta H 137.8(7)
P3 Ta H 65.6(7)
P3 Ta P2 72.700(14)
N1 Ta H 86.3(7)
N1 Ta P1 85.36(4)
N1 Ta P2 92.71(4)
N1 Ta P3 97.26(4)
N1 Ta C7 39.25(6)
N1 Ta C22 138.63(6)
N2 Ta H 90.1(7)
N2 Ta P1 86.45(4)
N2 Ta P2 95.04(4)
N2 Ta P3 88.05(4)
N2 Ta N1 171.65(6)
N2 Ta C7 139.38(6)
N2 Ta C22 39.52(6)
C7 Ta H 119.7(7)
C7 Ta P1 76.52(5)
C7 Ta P2 81.13(5)
C7 Ta P3 127.88(5)
C22 Ta H 122.0(7)
C22 Ta P1 75.18(5)
C22 Ta P2 84.97(5)
C22 Ta P3 120.97(5)
C22 Ta C7 100.01(6)
C1 P1 Ta 105.58(6)
C16 P1 Ta 106.66(6)
C16 P1 C1 104.77(8)
C31 P1 Ta 123.26(6)
C31 P1 C1 106.89(8)
C31 P1 C16 108.27(8)
C37 P2 Ta 108.14(6)
C39 P2 Ta 113.65(7)
C39 P2 C37 102.96(10)
C40 P2 Ta 122.08(7)
C40 P2 C37 105.44(9)
C40 P2 C39 102.73(10)
C38 P3 Ta 113.55(6)
C41 P3 Ta 116.31(7)
C41 P3 C38 103.89(10)
C42 P3 Ta 116.73(7)
C42 P3 C38 101.85(9)
C42 P3 C41 102.61(9)
C7 N1 Ta 78.40(9)
C8 N1 Ta 155.83(12)
C8 N1 C7 122.91(14)
C22 N2 Ta 78.28(9)
C23 N2 Ta 157.74(12)
C23 N2 C22 122.29(14)
C2 C1 P1 113.92(13)
C6 C1 P1 124.36(14)
C6 C1 C2 121.43(15)
C1 C2 C7 121.46(15)
C3 C2 C1 117.14(16)
C3 C2 C7 121.39(16)
C2 C3 H3 119.4
C4 C3 C2 121.29(18)
C4 C3 H3 119.4
C3 C4 H4 119.5
C3 C4 C5 120.91(16)
C5 C4 H4 119.5
C4 C5 H5 120.5
C4 C5 C6 118.98(17)
C6 C5 H5 120.5
C1 C6 H6 119.9
C5 C6 C1 120.14(18)
C5 C6 H6 119.9
Ta C7 H7 121.3(12)
N1 C7 Ta 62.35(8)
N1 C7 C2 115.27(14)
N1 C7 H7 113.4(12)
C2 C7 Ta 121.59(12)
C2 C7 H7 112.5(12)
N1 C8 C9 121.42(16)
N1 C8 C13 120.33(16)
C13 C8 C9 118.25(16)
C8 C9 H9 119.4
C10 C9 C8 121.13(18)
C10 C9 H9 119.4
C9 C10 C14 119.8(2)
C11 C10 C9 119.50(18)
C11 C10 C14 120.68(19)
C10 C11 H11 119.6
C12 C11 C10 120.84(18)
C12 C11 H11 119.6
C11 C12 C13 119.41(18)
C11 C12 C15 120.50(18)
C13 C12 C15 120.07(19)
C8 C13 H13 119.6
C12 C13 C8 120.85(18)
C12 C13 H13 119.6
C10 C14 H14A 109.5
C10 C14 H14B 109.5
C10 C14 H14C 109.5
H14A C14 H14B 109.5
H14A C14 H14C 109.5
H14B C14 H14C 109.5
C12 C15 H15A 109.5
C12 C15 H15B 109.5
C12 C15 H15C 109.5
H15A C15 H15B 109.5
H15A C15 H15C 109.5
H15B C15 H15C 109.5
C17 C16 P1 112.95(13)
C21 C16 P1 125.69(14)
C21 C16 C17 121.19(16)
C16 C17 C22 120.66(15)
C18 C17 C16 117.30(17)
C18 C17 C22 121.99(17)
C17 C18 H18 119.2
C19 C18 C17 121.58(19)
C19 C18 H18 119.2
C18 C19 H19 120.0
C18 C19 C20 120.07(18)
C20 C19 H19 120.0
C19 C20 H20 120.0
C19 C20 C21 119.97(19)
C21 C20 H20 120.0
C16 C21 H21 120.1
C20 C21 C16 119.81(19)
C20 C21 H21 120.1
Ta C22 H22 121.2(12)
N2 C22 Ta 62.20(8)
N2 C22 C17 113.12(15)
N2 C22 H22 115.7(12)
C17 C22 Ta 123.63(12)
C17 C22 H22 110.9(12)
N2 C23 C24 120.50(16)
N2 C23 C28 120.97(16)
C24 C23 C28 118.51(16)
C23 C24 H24 119.6
C25 C24 C23 120.73(17)
C25 C24 H24 119.6
C24 C25 C29 119.89(17)
C26 C25 C24 119.42(17)
C26 C25 C29 120.67(17)
C25 C26 H26 119.5
C27 C26 C25 120.95(17)
C27 C26 H26 119.5
C26 C27 C28 119.05(17)
C26 C27 C30 121.59(18)
C28 C27 C30 119.29(18)
C23 C28 H28 119.3
C27 C28 C23 121.32(17)
C27 C28 H28 119.3
C25 C29 H29A 109.5
C25 C29 H29B 109.5
C25 C29 H29C 109.5
H29A C29 H29B 109.5
H29A C29 H29C 109.5
H29B C29 H29C 109.5
C27 C30 H30A 109.5
C27 C30 H30B 109.5
C27 C30 H30C 109.5
H30A C30 H30B 109.5
H30A C30 H30C 109.5
H30B C30 H30C 109.5
C32 C31 P1 122.36(14)
C32 C31 C36 119.10(16)
C36 C31 P1 118.14(13)
C31 C32 H32 119.8
C33 C32 C31 120.31(18)
C33 C32 H32 119.8
C32 C33 H33 119.8
C34 C33 C32 120.31(18)
C34 C33 H33 119.8
C33 C34 H34 120.1
C33 C34 C35 119.73(17)
C35 C34 H34 120.1
C34 C35 H35 119.8
C34 C35 C36 120.35(18)
C36 C35 H35 119.8
C31 C36 H36 119.9
C35 C36 C31 120.17(17)
C35 C36 H36 119.9
P2 C37 H37A 110.0
P2 C37 H37B 110.0
H37A C37 H37B 108.4
C38 C37 P2 108.44(13)
C38 C37 H37A 110.0
C38 C37 H37B 110.0
P3 C38 H38A 109.2
P3 C38 H38B 109.2
C37 C38 P3 112.01(13)
C37 C38 H38A 109.2
C37 C38 H38B 109.2
H38A C38 H38B 107.9
P2 C39 H39A 109.5
P2 C39 H39B 109.5
P2 C39 H39C 109.5
H39A C39 H39B 109.5
H39A C39 H39C 109.5
H39B C39 H39C 109.5
P2 C40 H40A 109.5
P2 C40 H40B 109.5
P2 C40 H40C 109.5
H40A C40 H40B 109.5
H40A C40 H40C 109.5
H40B C40 H40C 109.5
P3 C41 H41A 109.5
P3 C41 H41B 109.5
P3 C41 H41C 109.5
H41A C41 H41B 109.5
H41A C41 H41C 109.5
H41B C41 H41C 109.5
P3 C42 H42A 109.5
P3 C42 H42B 109.5
P3 C42 H42C 109.5
H42A C42 H42B 109.5
H42A C42 H42C 109.5
H42B C42 H42C 109.5

loop_
_geom_bond_atom_site_label_1
_geom_bond_atom_site_label_2
_geom_bond_distance
Ta H 1.78(2)
Ta P1 2.5257(4)
Ta P2 2.6009(4)
Ta P3 2.5885(4)
Ta N1 2.0271(14)
Ta N2 2.0235(14)
Ta C7 2.2417(16)
Ta C22 2.2398(17)
P1 C1 1.8193(17)
P1 C16 1.8191(18)
P1 C31 1.8190(17)
P2 C37 1.8293(19)
P2 C39 1.821(2)
P2 C40 1.8197(18)
P3 C38 1.8617(19)
P3 C41 1.818(2)
P3 C42 1.8080(18)
N1 C7 1.448(2)
N1 C8 1.390(2)
N2 C22 1.456(2)
N2 C23 1.389(2)
C1 C2 1.404(2)
C1 C6 1.394(2)
C2 C3 1.403(2)
C2 C7 1.494(2)
C3 H3 0.9500
C3 C4 1.384(3)
C4 H4 0.9500
C4 C5 1.387(3)
C5 H5 0.9500
C5 C6 1.391(3)
C6 H6 0.9500
C7 H7 0.95(2)
C8 C9 1.402(2)
C8 C13 1.401(2)
C9 H9 0.9500
C9 C10 1.388(3)
C10 C11 1.387(3)
C10 C14 1.509(3)
C11 H11 0.9500
C11 C12 1.386(3)
C12 C13 1.397(3)
C12 C15 1.509(3)
C13 H13 0.9500
C14 H14A 0.9800
C14 H14B 0.9800
C14 H14C 0.9800
C15 H15A 0.9800
C15 H15B 0.9800
C15 H15C 0.9800
C16 C17 1.410(3)
C16 C21 1.390(3)
C17 C18 1.402(3)
C17 C22 1.488(3)
C18 H18 0.9500
C18 C19 1.383(3)
C19 H19 0.9500
C19 C20 1.386(3)
C20 H20 0.9500
C20 C21 1.390(3)
C21 H21 0.9500
C22 H22 0.95(2)
C23 C24 1.398(2)
C23 C28 1.398(2)
C24 H24 0.9500
C24 C25 1.393(2)
C25 C26 1.390(3)
C25 C29 1.510(3)
C26 H26 0.9500
C26 C27 1.388(3)
C27 C28 1.389(3)
C27 C30 1.513(3)
C28 H28 0.9500
C29 H29A 0.9800
C29 H29B 0.9800
C29 H29C 0.9800
C30 H30A 0.9800
C30 H30B 0.9800
C30 H30C 0.9800
C31 C32 1.391(2)
C31 C36 1.395(3)
C32 H32 0.9500
C32 C33 1.390(3)
C33 H33 0.9500
C33 C34 1.380(3)
C34 H34 0.9500
C34 C35 1.385(3)
C35 H35 0.9500
C35 C36 1.388(2)
C36 H36 0.9500
C37 H37A 0.9900
C37 H37B 0.9900
C37 C38 1.535(3)
C38 H38A 0.9900
C38 H38B 0.9900
C39 H39A 0.9800
C39 H39B 0.9800
C39 H39C 0.9800
C40 H40A 0.9800
C40 H40B 0.9800
C40 H40C 0.9800
C41 H41A 0.9800
C41 H41B 0.9800
C41 H41C 0.9800
C42 H42A 0.9800
C42 H42B 0.9800
C42 H42C 0.9800

loop_
_geom_torsion_atom_site_label_1
_geom_torsion_atom_site_label_2
_geom_torsion_atom_site_label_3
_geom_torsion_atom_site_label_4
_geom_torsion
Ta P1 C1 C2 -6.13(13)
Ta P1 C1 C6 -179.94(13)
Ta P1 C16 C17 10.23(13)
Ta P1 C16 C21 -174.50(13)
Ta P1 C31 C32 96.91(15)
Ta P1 C31 C36 -75.68(15)
Ta P2 C37 C38 56.48(15)
Ta P3 C38 C37 10.89(17)
Ta N1 C7 C2 -113.99(14)
Ta N1 C8 C9 177.4(2)
Ta N1 C8 C13 -2.2(4)
Ta N2 C22 C17 117.11(13)
Ta N2 C23 C24 -15.5(4)
Ta N2 C23 C28 163.4(3)
P1 C1 C2 C3 -170.40(12)
P1 C1 C2 C7 11.0(2)
P1 C1 C6 C5 170.40(13)
P1 C16 C17 C18 172.73(12)
P1 C16 C17 C22 -9.8(2)
P1 C16 C21 C20 -173.91(14)
P1 C31 C32 C33 -174.13(14)
P1 C31 C36 C35 173.72(14)
P2 C37 C38 P3 -42.26(18)
N1 C8 C9 C10 -179.61(18)
N1 C8 C13 C12 178.24(17)
N2 C23 C24 C25 177.77(16)
N2 C23 C28 C27 -177.37(18)
C1 P1 C16 C17 -101.42(13)
C1 P1 C16 C21 73.85(16)
C1 P1 C31 C32 -140.75(15)
C1 P1 C31 C36 46.65(16)
C1 C2 C3 C4 -1.4(2)
C1 C2 C7 Ta -11.1(2)
C1 C2 C7 N1 60.7(2)
C2 C1 C6 C5 -3.0(3)
C2 C3 C4 C5 -1.5(3)
C3 C2 C7 Ta 170.36(12)
C3 C2 C7 N1 -117.83(17)
C3 C4 C5 C6 2.2(3)
C4 C5 C6 C1 0.0(3)
C6 C1 C2 C3 3.6(2)
C6 C1 C2 C7 -174.99(15)
C7 N1 C8 C9 28.4(3)
C7 N1 C8 C13 -151.20(17)
C7 C2 C3 C4 177.20(16)
C8 N1 C7 Ta 167.56(17)
C8 N1 C7 C2 53.6(2)
C8 C9 C10 C11 1.1(3)
C8 C9 C10 C14 -178.5(2)
C9 C8 C13 C12 -1.4(3)
C9 C10 C11 C12 -0.8(3)
C10 C11 C12 C13 -0.5(3)
C10 C11 C12 C15 177.5(2)
C11 C12 C13 C8 1.6(3)
C13 C8 C9 C10 0.0(3)
C14 C10 C11 C12 178.8(2)
C15 C12 C13 C8 -176.40(19)
C16 P1 C1 C2 106.28(13)
C16 P1 C1 C6 -67.52(16)
C16 P1 C31 C32 -28.36(17)
C16 P1 C31 C36 159.04(14)
C16 C17 C18 C19 2.2(3)
C16 C17 C22 Ta 4.1(2)
C16 C17 C22 N2 -66.9(2)
C17 C16 C21 C20 1.0(3)
C17 C18 C19 C20 0.2(3)
C18 C17 C22 Ta -178.55(13)
C18 C17 C22 N2 110.42(18)
C18 C19 C20 C21 -2.1(3)
C19 C20 C21 C16 1.5(3)
C21 C16 C17 C18 -2.8(2)
C21 C16 C17 C22 174.68(15)
C22 N2 C23 C24 139.86(17)
C22 N2 C23 C28 -41.2(3)
C22 C17 C18 C19 -175.25(16)
C23 N2 C22 Ta -170.72(17)
C23 N2 C22 C17 -53.6(2)
C23 C24 C25 C26 0.7(3)
C23 C24 C25 C29 -177.94(17)
C24 C23 C28 C27 1.6(3)
C24 C25 C26 C27 -0.5(3)
C25 C26 C27 C28 0.8(3)
C25 C26 C27 C30 -176.2(2)
C26 C27 C28 C23 -1.4(3)
C28 C23 C24 C25 -1.2(3)
C29 C25 C26 C27 178.13(18)
C30 C27 C28 C23 175.68(19)
C31 P1 C1 C2 -138.95(12)
C31 P1 C1 C6 47.24(16)
C31 P1 C16 C17 144.78(12)
C31 P1 C16 C21 -39.95(17)
C31 C32 C33 C34 0.8(3)
C32 C31 C36 C35 0.9(3)
C32 C33 C34 C35 0.7(3)
C33 C34 C35 C36 -1.4(3)
C34 C35 C36 C31 0.6(3)
C36 C31 C32 C33 -1.6(3)
C39 P2 C37 C38 -64.08(15)
C40 P2 C37 C38 -171.43(14)
C41 P3 C38 C37 138.18(15)
C42 P3 C38 C37 -115.46(15)

loop_
_exptl_oxdiff_crystal_face_indexfrac_h
_exptl_oxdiff_crystal_face_indexfrac_k
_exptl_oxdiff_crystal_face_indexfrac_l
_exptl_oxdiff_crystal_face_x
_exptl_oxdiff_crystal_face_y
_exptl_oxdiff_crystal_face_z
-6.0005 5.0020 0.9991 -0.2761 -0.5224 -0.7732
6.0000 -0.0012 2.9993 0.7294 0.4349 0.5750
6.0036 6.0014 -1.9990 0.6231 -0.1432 0.7607
-0.0050 -1.0021 10.9960 0.6925 0.5871 -0.4702
-6.0009 0.0009 -1.0001 -0.5967 -0.3383 -0.6615
-2.0061 -11.0041 6.9975 -0.1256 0.8585 -0.4816
2.0061 11.0041 -6.9975 0.1256 -0.8585 0.4816
3.9980 -12.0040 0.0005 -0.0974 0.8668 0.5306
-3.9980 12.0040 -0.0005 0.0974 -0.8668 -0.5306
-1.9987 -7.0005 -7.9971 -0.9708 -0.0901 0.1463
6.0034 -2.0003 -5.9974 0.0570 0.1127 0.9740
-0.9981 14.0037 2.9985 0.6368 -0.6892 -0.3181
-6.0050 -8.0023 3.9983 -0.5655 0.3520 -0.8369
1.9987 7.0005 7.9971 0.9708 0.0901 -0.1463
-2.9994 -7.0006 -6.9975 -0.9928 -0.0901 -0.0144
